data_4026931
loop_
_publ_author_name
'Carl-Georg Freiherr von Richthofen'
'Anja Stammler'
'Hartmut B\"ogge'
'Thorsten Glaser'

_publ_contact_author_address
;     Fakult\"at f. Chemie
      Universit\"at Bielefeld
      33501 Bielefeld
      Germany
;
_publ_contact_author_email thorsten.glaser@uni-bielefeld.de
_publ_contact_author_fax '49 521 106 6003'
_publ_contact_author_name 'Prof. Dr. Thorsten. Glaser'
_publ_contact_author_phone '49 521 106 6105'
_publ_section_title
;
 Probing the Radialene-Character in Triplesalophen Ligands by
 Spectroscopic and Structural Analysis
;
_journal_name_full 'Journal of Organic Chemistry'
_journal_page_first 1435
_journal_page_last 1448
_journal_paper_doi 10.1021/jo202273s
_journal_volume 77
_journal_year 2012
_chemical_formula_moiety 'C26 H19 Cl N2 O2'
_chemical_formula_sum 'C26 H19 Cl N2 O2'
_chemical_formula_weight 426.88
_chemical_name_systematic
; 
 ? 
;
_space_group_IT_number 2
_symmetry_cell_setting triclinic
_symmetry_space_group_name_Hall '-P 1'
_symmetry_space_group_name_H-M 'P -1'
_atom_sites_solution_hydrogens geom
_atom_sites_solution_primary direct
_atom_sites_solution_secondary difmap
_audit_creation_method SHELXL-97
_cell_angle_alpha 87.0450(12)
_cell_angle_beta 70.9630(13)
_cell_angle_gamma 87.2910(14)
_cell_formula_units_Z 2
_cell_length_a 8.8280(2)
_cell_length_b 9.8280(2)
_cell_length_c 12.6380(3)
_cell_measurement_reflns_used 27136
_cell_measurement_temperature 100(2)
_cell_measurement_theta_max 27.485
_cell_measurement_theta_min 2.910
_cell_volume 1034.61(4)
_computing_cell_refinement 'SCALEPACK (Otwinowski & Minor, 1997)'
_computing_data_collection 'COLLECT (Bruker, 2004)'
_computing_data_reduction 'SCALEPACK and DENZO (Otwinowski & Minor, 1997)'
_computing_molecular_graphics 'DIAMOND 2.1 (Crystal Impact, 2001)'
_computing_publication_material 'SHELXL-97 (Sheldrick, 1997)'
_computing_structure_refinement 'SHELXL-97 (Sheldrick, 1997)'
_computing_structure_solution 'SHELXS-97 (Sheldrick, 1997)'
_diffrn_ambient_temperature 100(2)
_diffrn_measured_fraction_theta_full 0.993
_diffrn_measured_fraction_theta_max 0.993
_diffrn_measurement_device_type 'Nonius KappaCCD'
_diffrn_measurement_method CCD
_diffrn_radiation_monochromator graphite
_diffrn_radiation_source 'fine-focus sealed tube'
_diffrn_radiation_type MoK\a
_diffrn_radiation_wavelength 0.71073
_diffrn_reflns_av_R_equivalents 0.0139
_diffrn_reflns_av_sigmaI/netI 0.0195
_diffrn_reflns_limit_h_max 10
_diffrn_reflns_limit_h_min -10
_diffrn_reflns_limit_k_max 11
_diffrn_reflns_limit_k_min -11
_diffrn_reflns_limit_l_max 15
_diffrn_reflns_limit_l_min -15
_diffrn_reflns_number 7073
_diffrn_reflns_theta_full 25.00
_diffrn_reflns_theta_max 25.00
_diffrn_reflns_theta_min 3.14
_diffrn_standards_number 0
_exptl_absorpt_coefficient_mu 0.211
_exptl_absorpt_correction_T_max 0.9432
_exptl_absorpt_correction_T_min 0.9355
_exptl_absorpt_correction_type multi-scan
_exptl_absorpt_process_details '(DENZO and SCALEPACK; Otwinowski & Minor, 1997)'
_exptl_crystal_colour red
_exptl_crystal_density_diffrn 1.370
_exptl_crystal_description needle
_exptl_crystal_F_000 444
_exptl_crystal_size_max 0.32
_exptl_crystal_size_mid 0.30
_exptl_crystal_size_min 0.28
_refine_diff_density_max 0.208
_refine_diff_density_min -0.227
_refine_diff_density_rms 0.037
_refine_ls_extinction_method none
_refine_ls_goodness_of_fit_ref 1.017
_refine_ls_hydrogen_treatment mixed
_refine_ls_matrix_type full
_refine_ls_number_parameters 288
_refine_ls_number_reflns 3626
_refine_ls_number_restraints 0
_refine_ls_restrained_S_all 1.017
_refine_ls_R_factor_all 0.0320
_refine_ls_R_factor_gt 0.0302
_refine_ls_shift/su_max 0.001
_refine_ls_shift/su_mean 0.000
_refine_ls_structure_factor_coef Fsqd
_refine_ls_weighting_details 'calc w=1/[\s^2^(Fo^2^)+(0.0431P)^2^+0.3647P] where P=(Fo^2^+2Fc^2^)/3'
_refine_ls_weighting_scheme calc
_refine_ls_wR_factor_gt 0.0788
_refine_ls_wR_factor_ref 0.0804
_reflns_number_gt 3424
_reflns_number_total 3626
_reflns_threshold_expression >2sigma(I)
_cod_data_source_file jo202273s_si_003.cif
_cod_data_source_block gl1772
_cod_database_code 4026931

loop_
_symmetry_equiv_pos_as_xyz
'x, y, z'
'-x, -y, -z'

loop_
_atom_site_label
_atom_site_type_symbol
_atom_site_fract_x
_atom_site_fract_y
_atom_site_fract_z
_atom_site_U_iso_or_equiv
_atom_site_adp_type
_atom_site_occupancy
_atom_site_symmetry_multiplicity
_atom_site_calc_flag
_atom_site_refinement_flags
Cl1 Cl 0.42598(3) 0.18209(3) 0.97268(2) 0.02524(11) Uani 1 1 d .
O11 O 1.16799(11) 0.39002(10) 0.55951(8) 0.0316(2) Uani 1 1 d .
H11 H 1.222(3) 0.321(2) 0.5898(18) 0.070(6) Uiso 1 1 d .
O12 O 1.08038(11) 0.35106(9) 0.90385(8) 0.0283(2) Uani 1 1 d .
H12 H 1.147(3) 0.294(2) 0.8581(18) 0.065(6) Uiso 1 1 d .
N11 N 1.39315(12) 0.22379(10) 0.58008(8) 0.0223(2) Uani 1 1 d .
N12 N 1.18716(12) 0.14464(10) 0.78673(8) 0.0200(2) Uani 1 1 d .
C1 C 1.27741(15) 0.44082(13) 0.46521(10) 0.0233(3) Uani 1 1 d .
C2 C 1.43712(15) 0.38899(12) 0.42892(10) 0.0215(3) Uani 1 1 d .
C3 C 1.54524(16) 0.44490(13) 0.33009(10) 0.0255(3) Uani 1 1 d .
H3A H 1.6530 0.4108 0.3049 0.031 Uiso 1 1 calc R
C4 C 1.49738(17) 0.54859(13) 0.26897(11) 0.0286(3) Uani 1 1 d .
H4A H 1.5713 0.5854 0.2021 0.034 Uiso 1 1 calc R
C5 C 1.33947(17) 0.59866(13) 0.30649(11) 0.0290(3) Uani 1 1 d .
H5A H 1.3063 0.6702 0.2647 0.035 Uiso 1 1 calc R
C6 C 1.23004(16) 0.54617(13) 0.40349(11) 0.0272(3) Uani 1 1 d .
H6A H 1.1229 0.5818 0.4280 0.033 Uiso 1 1 calc R
C11 C 1.48969(14) 0.27921(12) 0.49059(10) 0.0215(3) Uani 1 1 d .
H11B H 1.5983 0.2472 0.4644 0.026 Uiso 1 1 calc R
C13 C 1.44189(14) 0.11227(12) 0.63765(10) 0.0203(3) Uani 1 1 d .
C14 C 1.58989(15) 0.04200(13) 0.59841(11) 0.0273(3) Uani 1 1 d .
H14A H 1.6670 0.0722 0.5303 0.033 Uiso 1 1 calc R
C15 C 1.62585(15) -0.07048(13) 0.65699(11) 0.0257(3) Uani 1 1 d .
H15A H 1.7277 -0.1159 0.6298 0.031 Uiso 1 1 calc R
C16 C 1.51385(15) -0.11721(13) 0.75526(10) 0.0238(3) Uani 1 1 d .
H16A H 1.5382 -0.1953 0.7950 0.029 Uiso 1 1 calc R
C17 C 1.36623(15) -0.04981(13) 0.79548(10) 0.0232(3) Uani 1 1 d .
H17A H 1.2893 -0.0821 0.8629 0.028 Uiso 1 1 calc R
C18 C 1.32957(14) 0.06507(12) 0.73787(10) 0.0197(3) Uani 1 1 d .
C19 C 1.04516(14) 0.09836(12) 0.80841(9) 0.0188(2) Uani 1 1 d .
C101 C 0.93261(14) 0.30574(12) 0.91977(10) 0.0214(3) Uani 1 1 d .
C102 C 0.90760(14) 0.18395(12) 0.87323(9) 0.0184(2) Uani 1 1 d .
C103 C 0.74900(14) 0.14603(12) 0.89100(9) 0.0189(2) Uani 1 1 d .
H10A H 0.7294 0.0654 0.8598 0.023 Uiso 1 1 calc R
C104 C 0.62240(14) 0.22604(12) 0.95371(10) 0.0196(3) Uani 1 1 d .
C105 C 0.64707(15) 0.34303(12) 1.00244(10) 0.0218(3) Uani 1 1 d .
H10B H 0.5583 0.3956 1.0470 0.026 Uiso 1 1 calc R
C106 C 0.80145(15) 0.38222(12) 0.98559(10) 0.0237(3) Uani 1 1 d .
H10C H 0.8187 0.4619 1.0190 0.028 Uiso 1 1 calc R
C191 C 1.01846(13) -0.03705(12) 0.76965(10) 0.0200(3) Uani 1 1 d .
C192 C 1.05554(14) -0.05581(13) 0.65543(10) 0.0237(3) Uani 1 1 d .
H19A H 1.0895 0.0188 0.6034 0.028 Uiso 1 1 calc R
C193 C 1.04295(15) -0.18352(14) 0.61744(12) 0.0300(3) Uani 1 1 d .
H19B H 1.0671 -0.1957 0.5395 0.036 Uiso 1 1 calc R
C194 C 0.99548(16) -0.29301(14) 0.69248(13) 0.0340(3) Uani 1 1 d .
H19C H 0.9893 -0.3807 0.6661 0.041 Uiso 1 1 calc R
C195 C 0.95678(17) -0.27453(14) 0.80661(13) 0.0342(3) Uani 1 1 d .
H19D H 0.9235 -0.3495 0.8583 0.041 Uiso 1 1 calc R
C196 C 0.96669(15) -0.14635(13) 0.84527(11) 0.0275(3) Uani 1 1 d .
H19E H 0.9380 -0.1335 0.9234 0.033 Uiso 1 1 calc R

loop_
_atom_site_aniso_label
_atom_site_aniso_U_11
_atom_site_aniso_U_22
_atom_site_aniso_U_33
_atom_site_aniso_U_23
_atom_site_aniso_U_13
_atom_site_aniso_U_12
Cl1 0.01808(17) 0.02875(18) 0.02909(18) -0.00161(12) -0.00778(12) -0.00137(12)
O11 0.0231(5) 0.0345(5) 0.0311(5) 0.0079(4) -0.0026(4) 0.0064(4)
O12 0.0204(5) 0.0251(5) 0.0363(5) -0.0104(4) -0.0033(4) -0.0046(4)
N11 0.0213(5) 0.0226(5) 0.0214(5) -0.0003(4) -0.0052(4) 0.0017(4)
N12 0.0194(5) 0.0208(5) 0.0182(5) -0.0006(4) -0.0039(4) -0.0008(4)
C1 0.0250(6) 0.0229(6) 0.0223(6) -0.0019(5) -0.0077(5) -0.0006(5)
C2 0.0244(6) 0.0197(6) 0.0214(6) -0.0030(5) -0.0083(5) -0.0017(5)
C3 0.0264(7) 0.0235(7) 0.0250(7) -0.0028(5) -0.0059(5) -0.0017(5)
C4 0.0368(7) 0.0268(7) 0.0211(6) 0.0018(5) -0.0078(6) -0.0059(6)
C5 0.0414(8) 0.0229(6) 0.0275(7) 0.0006(5) -0.0179(6) -0.0005(6)
C6 0.0292(7) 0.0251(7) 0.0300(7) -0.0029(5) -0.0137(6) 0.0035(5)
C11 0.0186(6) 0.0228(6) 0.0229(6) -0.0033(5) -0.0061(5) 0.0003(5)
C13 0.0198(6) 0.0209(6) 0.0208(6) -0.0011(5) -0.0073(5) 0.0002(5)
C14 0.0206(6) 0.0290(7) 0.0278(7) 0.0027(5) -0.0023(5) 0.0005(5)
C15 0.0201(6) 0.0262(7) 0.0314(7) -0.0031(5) -0.0093(5) 0.0041(5)
C16 0.0281(7) 0.0220(6) 0.0248(6) -0.0012(5) -0.0136(5) 0.0015(5)
C17 0.0253(6) 0.0242(6) 0.0198(6) -0.0005(5) -0.0068(5) -0.0017(5)
C18 0.0187(6) 0.0214(6) 0.0206(6) -0.0044(5) -0.0079(5) -0.0010(5)
C19 0.0213(6) 0.0196(6) 0.0151(6) 0.0024(4) -0.0060(5) -0.0012(5)
C101 0.0207(6) 0.0207(6) 0.0217(6) 0.0004(5) -0.0053(5) -0.0037(5)
C102 0.0205(6) 0.0179(6) 0.0156(6) 0.0014(4) -0.0044(5) -0.0008(4)
C103 0.0233(6) 0.0179(6) 0.0158(6) 0.0013(4) -0.0072(5) -0.0021(5)
C104 0.0182(6) 0.0210(6) 0.0191(6) 0.0032(5) -0.0061(5) -0.0014(5)
C105 0.0233(6) 0.0193(6) 0.0203(6) 0.0000(5) -0.0042(5) 0.0025(5)
C106 0.0263(7) 0.0177(6) 0.0252(6) -0.0038(5) -0.0053(5) -0.0016(5)
C191 0.0147(6) 0.0208(6) 0.0237(6) -0.0035(5) -0.0050(5) 0.0016(4)
C192 0.0183(6) 0.0275(7) 0.0246(6) -0.0044(5) -0.0058(5) 0.0002(5)
C193 0.0214(6) 0.0372(8) 0.0323(7) -0.0155(6) -0.0084(5) 0.0026(5)
C194 0.0241(7) 0.0261(7) 0.0525(9) -0.0171(6) -0.0113(6) 0.0016(5)
C195 0.0314(7) 0.0207(7) 0.0470(9) 0.0000(6) -0.0078(6) -0.0029(5)
C196 0.0281(7) 0.0245(7) 0.0277(7) -0.0008(5) -0.0062(5) -0.0013(5)

loop_
_atom_type_symbol
_atom_type_description
_atom_type_scat_dispersion_real
_atom_type_scat_dispersion_imag
_atom_type_scat_source
C C 0.0033 0.0016 'International Tables Vol C Tables 4.2.6.8 and 6.1.1.4'
H H 0.0000 0.0000 'International Tables Vol C Tables 4.2.6.8 and 6.1.1.4'
Cl Cl 0.1484 0.1585 'International Tables Vol C Tables 4.2.6.8 and 6.1.1.4'
N N 0.0061 0.0033 'International Tables Vol C Tables 4.2.6.8 and 6.1.1.4'
O O 0.0106 0.0060 'International Tables Vol C Tables 4.2.6.8 and 6.1.1.4'

loop_
_geom_angle_atom_site_label_1
_geom_angle_atom_site_label_2
_geom_angle_atom_site_label_3
_geom_angle
C1 O11 H11 106.7(13)
C101 O12 H12 105.7(13)
C11 N11 C13 121.86(10)
C19 N12 C18 123.02(10)
O11 C1 C6 118.91(11)
O11 C1 C2 121.21(11)
C6 C1 C2 119.88(12)
C3 C2 C1 118.78(11)
C3 C2 C11 119.98(11)
C1 C2 C11 121.23(11)
C4 C3 C2 121.07(12)
C4 C3 H3A 119.5
C2 C3 H3A 119.5
C3 C4 C5 119.24(12)
C3 C4 H4A 120.4
C5 C4 H4A 120.4
C6 C5 C4 121.21(12)
C6 C5 H5A 119.4
C4 C5 H5A 119.4
C5 C6 C1 119.82(12)
C5 C6 H6A 120.1
C1 C6 H6A 120.1
N11 C11 C2 121.63(11)
N11 C11 H11B 119.2
C2 C11 H11B 119.2
C14 C13 C18 118.38(11)
C14 C13 N11 124.52(11)
C18 C13 N11 117.00(10)
C15 C14 C13 121.13(12)
C15 C14 H14A 119.4
C13 C14 H14A 119.4
C14 C15 C16 120.15(12)
C14 C15 H15A 119.9
C16 C15 H15A 119.9
C15 C16 C17 119.79(11)
C15 C16 H16A 120.1
C17 C16 H16A 120.1
C16 C17 C18 120.53(11)
C16 C17 H17A 119.7
C18 C17 H17A 119.7
C17 C18 C13 120.01(11)
C17 C18 N12 120.31(11)
C13 C18 N12 119.23(10)
N12 C19 C102 117.79(10)
N12 C19 C191 121.92(10)
C102 C19 C191 120.29(10)
O12 C101 C106 117.87(11)
O12 C101 C102 122.21(11)
C106 C101 C102 119.91(11)
C103 C102 C101 118.60(11)
C103 C102 C19 120.88(10)
C101 C102 C19 120.52(10)
C104 C103 C102 119.89(11)
C104 C103 H10A 120.1
C102 C103 H10A 120.1
C103 C104 C105 121.46(11)
C103 C104 Cl1 120.05(9)
C105 C104 Cl1 118.48(9)
C106 C105 C104 119.51(11)
C106 C105 H10B 120.2
C104 C105 H10B 120.2
C105 C106 C101 120.57(11)
C105 C106 H10C 119.7
C101 C106 H10C 119.7
C196 C191 C192 119.60(11)
C196 C191 C19 120.99(11)
C192 C191 C19 119.29(11)
C193 C192 C191 120.07(12)
C193 C192 H19A 120.0
C191 C192 H19A 120.0
C194 C193 C192 120.32(13)
C194 C193 H19B 119.8
C192 C193 H19B 119.8
C193 C194 C195 119.83(12)
C193 C194 H19C 120.1
C195 C194 H19C 120.1
C194 C195 C196 120.10(13)
C194 C195 H19D 119.9
C196 C195 H19D 119.9
C191 C196 C195 120.06(12)
C191 C196 H19E 120.0
C195 C196 H19E 120.0

loop_
_geom_bond_atom_site_label_1
_geom_bond_atom_site_label_2
_geom_bond_distance
Cl1 C104 1.7435(12)
O11 C1 1.3550(15)
O11 H11 0.94(2)
O12 C101 1.3472(15)
O12 H12 0.88(2)
N11 C11 1.2859(16)
N11 C13 1.4118(15)
N12 C19 1.2925(15)
N12 C18 1.4226(15)
C1 C6 1.3942(18)
C1 C2 1.4114(18)
C2 C3 1.4051(17)
C2 C11 1.4453(17)
C3 C4 1.3800(19)
C3 H3A 0.9500
C4 C5 1.392(2)
C4 H4A 0.9500
C5 C6 1.3826(19)
C5 H5A 0.9500
C6 H6A 0.9500
C11 H11B 0.9500
C13 C14 1.3990(17)
C13 C18 1.4022(17)
C14 C15 1.3808(18)
C14 H14A 0.9500
C15 C16 1.3835(18)
C15 H15A 0.9500
C16 C17 1.3844(18)
C16 H16A 0.9500
C17 C18 1.3943(17)
C17 H17A 0.9500
C19 C102 1.4761(16)
C19 C191 1.4962(16)
C101 C106 1.3970(17)
C101 C102 1.4176(17)
C102 C103 1.4089(17)
C103 C104 1.3780(17)
C103 H10A 0.9500
C104 C105 1.3903(17)
C105 C106 1.3795(18)
C105 H10B 0.9500
C106 H10C 0.9500
C191 C196 1.3899(18)
C191 C192 1.3923(17)
C192 C193 1.3886(18)
C192 H19A 0.9500
C193 C194 1.382(2)
C193 H19B 0.9500
C194 C195 1.389(2)
C194 H19C 0.9500
C195 C196 1.3911(19)
C195 H19D 0.9500
C196 H19E 0.9500

loop_
_cod_related_entry_id
_cod_related_entry_database
_cod_related_entry_code
1 ChemSpider 30659457
